data_7236497
loop_
_publ_author_name
'Sce, Fabio'
'Beobide, Garikoitz'
'Castillo, Oscar'
'de Pedro, Imanol'
'P\'erez-Y\'a\~nez, Sonia'
'Reyes, Efraim'

_publ_section_title
;
 Supramolecular architectures based on p-cymene/ruthenium complexes
 functionalized with nucleobases
;
_journal_issue 40
_journal_name_full CrystEngComm
_journal_page_first 6039
_journal_paper_doi 10.1039/C7CE01496A
_journal_volume 19
_journal_year 2017
_chemical_formula_iupac '[Ru(C10 H14)(C4 H5 N3 O1)Cl2]'
_chemical_formula_moiety 'C14 H19 Cl2 N3 O Ru'
_chemical_formula_sum 'C14 H19 Cl2 N3 O Ru'
_chemical_formula_weight 417.29
_chemical_name_systematic
; 
[(p-cymene)bis(chlorido)(cytosine-kN4)ruthenium(II)]
;
_space_group_IT_number 2
_space_group_name_Hall '-P 1'
_space_group_name_H-M_alt 'P -1'
_symmetry_cell_setting triclinic
_symmetry_space_group_name_Hall '-P 1'
_symmetry_space_group_name_H-M 'P -1'
_atom_sites_solution_hydrogens geom
_atom_sites_solution_primary direct
_atom_sites_solution_secondary difmap
_audit_creation_method SHELXL
_audit_update_record
;
2017-09-15 deposited with the CCDC.
2017-09-22 downloaded from the CCDC.
;
_cell_angle_alpha 95.991(4)
_cell_angle_beta 96.311(4)
_cell_angle_gamma 107.186(4)
_cell_formula_units_Z 2
_cell_length_a 6.0405(2)
_cell_length_b 7.9031(2)
_cell_length_c 17.1183(10)
_cell_measurement_reflns_used 5316
_cell_measurement_temperature 100(2)
_cell_measurement_theta_max 26.99
_cell_measurement_theta_min 2.42
_cell_measurement_wavelength 0.71073
_cell_volume 767.88(6)
_computing_cell_refinement 'CrysAlis CCD (Oxford Diffraction, 2003)'
_computing_data_collection 'CrysAlis CCD (Oxford Diffraction, 2003)'
_computing_data_reduction 'CrysAlis RED (Oxford Diffraction, 2003)'
_computing_molecular_graphics 'Ortep-3 (Farrugia, 1997)'
_computing_publication_material 'WinGX (Farrugia, 1999)'
_computing_structure_refinement 'SHELXL-97 (Sheldrick, 1997)'
_computing_structure_solution 'Sir92 (Altomare et al., 1993)'
_diffrn_ambient_temperature 100(2)
_diffrn_measured_fraction_theta_full 0.976
_diffrn_measured_fraction_theta_max 0.976
_diffrn_measurement_device_type Xcalibur
_diffrn_measurement_method \w
_diffrn_radiation_monochromator graphite
_diffrn_radiation_source 'fine-focus sealed tube'
_diffrn_radiation_type MoK\a
_diffrn_radiation_wavelength 0.71073
_diffrn_reflns_av_R_equivalents 0.0214
_diffrn_reflns_av_sigmaI/netI 0.0442
_diffrn_reflns_limit_h_max 7
_diffrn_reflns_limit_h_min -6
_diffrn_reflns_limit_k_max 8
_diffrn_reflns_limit_k_min -9
_diffrn_reflns_limit_l_max 21
_diffrn_reflns_limit_l_min -21
_diffrn_reflns_number 5316
_diffrn_reflns_theta_full 26.99
_diffrn_reflns_theta_max 26.99
_diffrn_reflns_theta_min 2.42
_diffrn_standards_decay_% 0
_diffrn_standards_interval_count 0
_diffrn_standards_interval_time 0
_diffrn_standards_number 0
_exptl_absorpt_coefficient_mu 1.370
_exptl_absorpt_correction_T_max 0.941
_exptl_absorpt_correction_T_min 0.899
_exptl_absorpt_correction_type numerical
_exptl_absorpt_process_details 'CrysAlis RED (Oxford Diffraction, 2003)'
_exptl_crystal_colour red
_exptl_crystal_density_diffrn 1.805
_exptl_crystal_density_meas ?
_exptl_crystal_description prism
_exptl_crystal_F_000 420
_exptl_crystal_size_max 0.13
_exptl_crystal_size_mid 0.06
_exptl_crystal_size_min 0.04
_refine_diff_density_max 1.366
_refine_diff_density_min -0.737
_refine_diff_density_rms 0.100
_refine_ls_extinction_method none
_refine_ls_goodness_of_fit_ref 1.068
_refine_ls_hydrogen_treatment constr
_refine_ls_matrix_type full
_refine_ls_number_parameters 193
_refine_ls_number_reflns 3272
_refine_ls_number_restraints 09
_refine_ls_restrained_S_all 1.068
_refine_ls_R_factor_all 0.0360
_refine_ls_R_factor_gt 0.0300
_refine_ls_shift/su_max 0.001
_refine_ls_shift/su_mean 0.000
_refine_ls_structure_factor_coef Fsqd
_refine_ls_weighting_details 'calc w=1/[\s^2^(Fo^2^)+(0.0234P)^2^+0.3542P] where P=(Fo^2^+2Fc^2^)/3'
_refine_ls_weighting_scheme calc
_refine_ls_wR_factor_gt 0.0615
_refine_ls_wR_factor_ref 0.0645
_reflns_number_gt 2905
_reflns_number_total 3272
_reflns_threshold_expression >2sigma(I)
_cod_data_source_file c7ce01496a2.cif
_cod_data_source_block Compound-1
_cod_depositor_comments
;
The following automatic conversions were performed:

data item '_exptl_crystal_density_meas' value 'not measured' was
changed to '?' -- the value is perceived as not measured.

Automatic conversion script
Id: cif_fix_values 6909 2019-04-08 15:41:33Z antanas 
;
_cod_original_sg_symbol_Hall
;
-P 1
;
_cod_database_code 7236497

loop_
_symmetry_equiv_pos_as_xyz
'x, y, z'
'-x, -y, -z'

loop_
_atom_site_label
_atom_site_type_symbol
_atom_site_fract_x
_atom_site_fract_y
_atom_site_fract_z
_atom_site_U_iso_or_equiv
_atom_site_adp_type
_atom_site_occupancy
_atom_site_symmetry_multiplicity
_atom_site_calc_flag
_atom_site_refinement_flags
Ru1 Ru 0.49142(4) -0.76519(3) 0.734070(14) 0.01284(8) Uani 1 1 d .
Cl1 Cl 0.76954(13) -0.49197(10) 0.70818(5) 0.02436(18) Uani 1 1 d .
Cl2 Cl 0.79634(12) -0.78189(10) 0.83655(4) 0.01856(16) Uani 1 1 d .
N1 N 0.7049(4) -0.1773(3) 0.98479(15) 0.0196(6) Uani 1 1 d .
H1 H 0.7749 -0.0847 1.0196 0.024 Uiso 1 1 calc R
C2 C 0.8287(5) -0.2317(4) 0.93073(18) 0.0181(6) Uani 1 1 d .
O2 O 1.0323(4) -0.1496(3) 0.92614(14) 0.0263(5) Uani 1 1 d .
N3 N 0.7095(4) -0.3877(3) 0.88112(15) 0.0173(5) Uani 1 1 d .
H3 H 0.7878 -0.4311 0.8499 0.021 Uiso 1 1 calc R
C4 C 0.4756(5) -0.4810(4) 0.87678(17) 0.0154(6) Uani 1 1 d .
N4 N 0.3809(4) -0.6196(3) 0.82325(14) 0.0145(5) Uani 1 1 d .
H4 H 0.2333 -0.6641 0.8245 0.017 Uiso 1 1 calc R
C5 C 0.3564(5) -0.4124(4) 0.93408(17) 0.0168(6) Uani 1 1 d .
H5 H 0.1987 -0.4698 0.9355 0.020 Uiso 1 1 calc R
C6 C 0.4725(5) -0.2653(4) 0.98562(18) 0.0182(6) Uani 1 1 d .
H6 H 0.3941 -0.2217 1.0228 0.022 Uiso 1 1 calc R
C11 C 0.4817(5) -0.8926(4) 0.61382(17) 0.0145(6) Uani 1 1 d .
H11 H 0.5897 -0.8693 0.5785 0.017 Uiso 1 1 calc R
C12 C 0.4924(5) -1.0157(4) 0.66625(17) 0.0157(6) Uani 1 1 d .
H12 H 0.6079 -1.0716 0.6655 0.019 Uiso 1 1 calc R
C13 C 0.3281(5) -1.0563(4) 0.72066(17) 0.0164(6) Uani 1 1 d .
C14 C 0.1553(5) -0.9704(4) 0.71969(17) 0.0160(6) Uani 1 1 d .
H14 H 0.0451 -0.9968 0.7542 0.019 Uiso 1 1 calc R
C15 C 0.1448(5) -0.8435(4) 0.66697(17) 0.0159(6) Uani 1 1 d .
H15 H 0.0292 -0.7878 0.6679 0.019 Uiso 1 1 calc R
C16 C 0.3089(5) -0.8017(4) 0.61329(17) 0.0149(6) Uani 1 1 d .
C17 C 0.3510(5) -1.1789(4) 0.77973(18) 0.0217(7) Uani 1 1 d .
H17A H 0.2972 -1.1429 0.8276 0.032 Uiso 1 1 calc R
H17B H 0.5123 -1.1734 0.7915 0.032 Uiso 1 1 calc R
H17C H 0.2583 -1.2992 0.7581 0.032 Uiso 1 1 calc R
C18 C 0.3093(5) -0.6686(4) 0.55598(17) 0.0160(6) Uani 1 1 d .
H18 H 0.4716 -0.6175 0.5470 0.019 Uiso 1 1 calc R
C19 C 0.2265(6) -0.5138(4) 0.58653(19) 0.0255(7) Uani 1 1 d .
H19A H 0.0644 -0.5582 0.5929 0.038 Uiso 1 1 calc R
H19B H 0.2446 -0.4298 0.5492 0.038 Uiso 1 1 calc R
H19C H 0.3181 -0.4554 0.6368 0.038 Uiso 1 1 calc R
C20 C 0.1677(6) -0.7689(4) 0.47647(18) 0.0237(7) Uani 1 1 d .
H20A H 0.2242 -0.8661 0.4595 0.035 Uiso 1 1 calc R
H20B H 0.1844 -0.6885 0.4376 0.035 Uiso 1 1 calc R
H20C H 0.0055 -0.8150 0.4823 0.035 Uiso 1 1 calc R

loop_
_atom_site_aniso_label
_atom_site_aniso_U_11
_atom_site_aniso_U_22
_atom_site_aniso_U_33
_atom_site_aniso_U_23
_atom_site_aniso_U_13
_atom_site_aniso_U_12
Ru1 0.01120(13) 0.01470(13) 0.01158(13) -0.00065(9) 0.00316(9) 0.00279(9)
Cl1 0.0220(4) 0.0246(4) 0.0179(4) 0.0004(3) 0.0062(3) -0.0059(3)
Cl2 0.0145(4) 0.0242(4) 0.0169(4) -0.0026(3) 0.0011(3) 0.0083(3)
N1 0.0197(14) 0.0193(13) 0.0172(14) -0.0065(11) 0.0005(11) 0.0060(11)
C2 0.0190(16) 0.0176(16) 0.0178(16) -0.0024(12) 0.0000(12) 0.0084(13)
O2 0.0156(12) 0.0248(12) 0.0331(14) -0.0092(10) 0.0046(10) 0.0021(10)
N3 0.0162(13) 0.0173(13) 0.0171(13) -0.0035(10) 0.0022(10) 0.0055(11)
C4 0.0171(15) 0.0165(15) 0.0152(15) 0.0034(12) 0.0024(12) 0.0090(12)
N4 0.0113(12) 0.0161(13) 0.0165(13) 0.0009(10) 0.0043(10) 0.0044(10)
C5 0.0172(15) 0.0194(16) 0.0171(16) 0.0060(12) 0.0047(12) 0.0087(13)
C6 0.0203(16) 0.0238(17) 0.0155(16) 0.0041(13) 0.0051(12) 0.0131(13)
C11 0.0132(14) 0.0161(15) 0.0120(14) -0.0015(11) 0.0034(11) 0.0018(12)
C12 0.0158(15) 0.0154(15) 0.0152(15) -0.0051(12) 0.0018(12) 0.0065(12)
C13 0.0164(15) 0.0134(15) 0.0156(15) -0.0013(12) 0.0000(12) 0.0007(12)
C14 0.0127(14) 0.0162(15) 0.0142(15) -0.0031(12) 0.0030(11) -0.0016(12)
C15 0.0097(14) 0.0188(15) 0.0157(15) -0.0034(12) -0.0010(11) 0.0021(12)
C16 0.0158(15) 0.0146(14) 0.0101(14) -0.0046(11) -0.0007(11) 0.0015(12)
C17 0.0232(17) 0.0209(16) 0.0199(17) 0.0027(13) 0.0033(13) 0.0054(14)
C18 0.0158(15) 0.0167(15) 0.0159(15) 0.0030(12) 0.0034(12) 0.0049(12)
C19 0.0337(19) 0.0223(17) 0.0235(18) 0.0038(14) 0.0037(15) 0.0132(15)
C20 0.0312(19) 0.0213(17) 0.0178(17) 0.0055(13) 0.0015(14) 0.0068(14)

loop_
_atom_type_symbol
_atom_type_description
_atom_type_scat_dispersion_real
_atom_type_scat_dispersion_imag
_atom_type_scat_source
C C 0.0033 0.0016 'International Tables Vol C Tables 4.2.6.8 and 6.1.1.4'
H H 0.0000 0.0000 'International Tables Vol C Tables 4.2.6.8 and 6.1.1.4'
N N 0.0061 0.0033 'International Tables Vol C Tables 4.2.6.8 and 6.1.1.4'
O O 0.0106 0.0060 'International Tables Vol C Tables 4.2.6.8 and 6.1.1.4'
Cl Cl 0.1484 0.1585 'International Tables Vol C Tables 4.2.6.8 and 6.1.1.4'
Ru Ru -1.2594 0.8363 'International Tables Vol C Tables 4.2.6.8 and 6.1.1.4'

loop_
_geom_angle_atom_site_label_1
_geom_angle_atom_site_label_2
_geom_angle_atom_site_label_3
_geom_angle
N4 Ru1 C15 89.69(10)
N4 Ru1 C14 88.82(10)
C15 Ru1 C14 38.63(11)
N4 Ru1 C16 117.39(10)
C15 Ru1 C16 38.13(10)
C14 Ru1 C16 69.33(11)
N4 Ru1 C11 155.63(10)
C15 Ru1 C11 68.25(10)
C14 Ru1 C11 80.34(11)
C16 Ru1 C11 38.28(10)
N4 Ru1 C12 152.45(10)
C15 Ru1 C12 80.93(11)
C14 Ru1 C12 67.73(11)
C16 Ru1 C12 68.90(11)
C11 Ru1 C12 37.39(10)
N4 Ru1 C13 114.53(10)
C15 Ru1 C13 69.17(11)
C14 Ru1 C13 37.54(11)
C16 Ru1 C13 82.34(11)
C11 Ru1 C13 68.31(11)
C12 Ru1 C13 37.95(10)
N4 Ru1 Cl1 90.72(7)
C15 Ru1 Cl1 116.82(8)
C14 Ru1 Cl1 155.44(8)
C16 Ru1 Cl1 89.27(8)
C11 Ru1 Cl1 90.31(8)
C12 Ru1 Cl1 116.66(8)
C13 Ru1 Cl1 154.50(8)
N4 Ru1 Cl2 86.93(7)
C15 Ru1 Cl2 155.77(8)
C14 Ru1 Cl2 117.25(8)
C16 Ru1 Cl2 155.48(8)
C11 Ru1 Cl2 117.44(8)
C12 Ru1 Cl2 91.13(8)
C13 Ru1 Cl2 90.51(8)
Cl1 Ru1 Cl2 87.23(3)
C2 N1 C6 122.3(3)
C2 N1 H1 118.9
C6 N1 H1 118.9
O2 C2 N1 123.3(3)
O2 C2 N3 121.5(3)
N1 C2 N3 115.2(3)
C2 N3 C4 125.8(3)
C2 N3 H3 117.1
C4 N3 H3 117.1
N4 C4 N3 119.5(3)
N4 C4 C5 125.3(3)
N3 C4 C5 115.2(3)
C4 N4 Ru1 137.0(2)
C4 N4 H4 111.5
Ru1 N4 H4 111.5
C6 C5 C4 119.7(3)
C6 C5 H5 120.1
C4 C5 H5 120.1
C5 C6 N1 121.4(3)
C5 C6 H6 119.3
N1 C6 H6 119.3
C12 C11 C16 121.7(3)
C12 C11 Ru1 71.64(16)
C16 C11 Ru1 70.85(16)
C12 C11 H11 119.2
C16 C11 H11 119.2
Ru1 C11 H11 131.3
C11 C12 C13 120.7(3)
C11 C12 Ru1 70.98(16)
C13 C12 Ru1 71.19(16)
C11 C12 H12 119.7
C13 C12 H12 119.7
Ru1 C12 H12 130.9
C14 C13 C12 118.1(3)
C14 C13 C17 121.7(3)
C12 C13 C17 120.1(3)
C14 C13 Ru1 69.96(16)
C12 C13 Ru1 70.86(16)
C17 C13 Ru1 127.7(2)
C13 C14 C15 121.5(3)
C13 C14 Ru1 72.50(16)
C15 C14 Ru1 70.41(16)
C13 C14 H14 119.3
C15 C14 H14 119.3
Ru1 C14 H14 130.6
C16 C15 C14 120.6(3)
C16 C15 Ru1 71.96(16)
C14 C15 Ru1 70.95(16)
C16 C15 H15 119.7
C14 C15 H15 119.7
Ru1 C15 H15 129.9
C15 C16 C11 117.4(3)
C15 C16 C18 123.6(3)
C11 C16 C18 119.0(3)
C15 C16 Ru1 69.92(16)
C11 C16 Ru1 70.87(16)
C18 C16 Ru1 130.6(2)
C13 C17 H17A 109.5
C13 C17 H17B 109.5
H17A C17 H17B 109.5
C13 C17 H17C 109.5
H17A C17 H17C 109.5
H17B C17 H17C 109.5
C16 C18 C19 114.2(2)
C16 C18 C20 108.8(2)
C19 C18 C20 112.0(2)
C16 C18 H18 107.1
C19 C18 H18 107.1
C20 C18 H18 107.1
C18 C19 H19A 109.5
C18 C19 H19B 109.5
H19A C19 H19B 109.5
C18 C19 H19C 109.5
H19A C19 H19C 109.5
H19B C19 H19C 109.5
C18 C20 H20A 109.5
C18 C20 H20B 109.5
H20A C20 H20B 109.5
C18 C20 H20C 109.5
H20A C20 H20C 109.5
H20B C20 H20C 109.5

loop_
_geom_bond_atom_site_label_1
_geom_bond_atom_site_label_2
_geom_bond_distance
Ru1 N4 2.100(2)
Ru1 C15 2.155(3)
Ru1 C14 2.162(3)
Ru1 C16 2.182(3)
Ru1 C11 2.182(3)
Ru1 C12 2.190(3)
Ru1 C13 2.195(3)
Ru1 Cl1 2.4292(8)
Ru1 Cl2 2.4431(7)
N1 C2 1.364(4)
N1 C6 1.372(4)
N1 H1 0.8600
C2 O2 1.225(3)
C2 N3 1.372(4)
N3 C4 1.376(4)
N3 H3 0.8600
C4 N4 1.293(4)
C4 C5 1.432(4)
N4 H4 0.8600
C5 C6 1.338(4)
C5 H5 0.9300
C6 H6 0.9300
C11 C12 1.401(4)
C11 C16 1.431(4)
C11 H11 0.9300
C12 C13 1.426(4)
C12 H12 0.9300
C13 C14 1.402(4)
C13 C17 1.495(4)
C14 C15 1.428(4)
C14 H14 0.9300
C15 C16 1.417(4)
C15 H15 0.9300
C16 C18 1.511(4)
C17 H17A 0.9600
C17 H17B 0.9600
C17 H17C 0.9600
C18 C19 1.519(4)
C18 C20 1.527(4)
C18 H18 0.9800
C19 H19A 0.9600
C19 H19B 0.9600
C19 H19C 0.9600
C20 H20A 0.9600
C20 H20B 0.9600
C20 H20C 0.9600

loop_
_geom_hbond_atom_site_label_D
_geom_hbond_atom_site_label_H
_geom_hbond_atom_site_label_A
_geom_hbond_distance_DH
_geom_hbond_distance_HA
_geom_hbond_distance_DA
_geom_hbond_angle_DHA
_geom_hbond_site_symmetry_A
N1 H1 O2 0.86 1.94 2.783(3) 164.7 2_757
N3 H3 Cl1 0.86 2.41 3.079(3) 135.2 .
N3 H3 Cl2 0.86 2.77 3.335(2) 124.2 .
N4 H4 Cl2 0.86 2.57 3.425(2) 176.2 1_455
